data_4104700
loop_
_publ_author_name
'Masakazu Morimoto'
'Hitoshi Miyasaka'
'Masahiro Yamashita'
'Masahiro Irie'

_publ_section_title
;
 Coordination Assemblies of [Mn4] Single-Molecule Magnets Linked by
 Photochromic Ligands: Photochemical Control of the Magnetic Properties
;
_journal_name_full 'Journal of the American Chemical Society'
_journal_page_first 9823
_journal_page_last 9835
_journal_paper_doi 10.1021/ja903366d
_journal_volume 131
_journal_year 2009
_chemical_formula_moiety 'C55 H59 Cl2 F6 Mn4 N7 O24 S2 '
_chemical_formula_sum 'C55 H59 Cl2 F6 Mn4 N7 O24 S2'
_chemical_formula_weight 1670.87
_space_group_IT_number 11
_symmetry_cell_setting monoclinic
_symmetry_Int_Tables_number 11
_symmetry_space_group_name_Hall '-P 2yb'
_symmetry_space_group_name_H-M 'P 1 21/m 1'
_cell_angle_alpha 90.0000
_cell_angle_beta 109.908(10)
_cell_angle_gamma 90.0000
_cell_formula_units_Z 2
_cell_length_a 11.360(11)
_cell_length_b 27.82(2)
_cell_length_c 12.440(12)
_cell_measurement_reflns_used 7818
_cell_measurement_temperature 113.1
_cell_measurement_theta_max 27.5
_cell_measurement_theta_min 3.0
_cell_volume 3697(6)
_computing_cell_refinement CrystalClear
_computing_data_collection CrystalClear
_computing_data_reduction CrystalStructure
_computing_publication_material 'CrystalStructure 3.8'
_computing_structure_refinement CRYSTALS
_computing_structure_solution SIR97
_diffrn_detector_area_resol_mean 7.31
_diffrn_measured_fraction_theta_full 0.997
_diffrn_measured_fraction_theta_max 0.986
_diffrn_measurement_device_type 'Rigaku Saturn'
_diffrn_radiation_type 'Mo K?'
_diffrn_radiation_wavelength 0.71070
_diffrn_reflns_av_R_equivalents 0.039
_diffrn_reflns_limit_h_max 14
_diffrn_reflns_limit_h_min -14
_diffrn_reflns_limit_k_max 35
_diffrn_reflns_limit_k_min -35
_diffrn_reflns_limit_l_max 15
_diffrn_reflns_limit_l_min -16
_diffrn_reflns_number 38467
_diffrn_reflns_theta_full 25.00
_diffrn_reflns_theta_max 27.48
_exptl_absorpt_coefficient_mu 0.887
_exptl_absorpt_correction_T_max 0.915
_exptl_absorpt_correction_T_min 0.658
_exptl_absorpt_correction_type multi-scan
_exptl_absorpt_process_details 'Jacobson, R. (1998) Private communication'
_exptl_crystal_colour colorless
_exptl_crystal_density_diffrn 1.501
_exptl_crystal_description platelet
_exptl_crystal_F_000 1700.00
_exptl_crystal_size_max 0.40
_exptl_crystal_size_mid 0.20
_exptl_crystal_size_min 0.10
_refine_diff_density_max 1.25
_refine_diff_density_min -0.94
_refine_ls_extinction_method none
_refine_ls_goodness_of_fit_ref 1.032
_refine_ls_hydrogen_treatment refall
_refine_ls_number_parameters 564
_refine_ls_number_reflns 6617
_refine_ls_R_factor_gt 0.0959
_refine_ls_shift/su_max 0.0000
_refine_ls_structure_factor_coef Fsqd
_refine_ls_weighting_details 'w = 1/[0.0010Fo^2^ + 4.5000?(Fo^2^) + 0.5000]/(4Fo^2^)'
_refine_ls_weighting_scheme calc
_refine_ls_wR_factor_ref 0.1983
_reflns_number_gt 4787
_reflns_number_total 6635
_reflns_threshold_expression F^2^>2.0?(F^2^)
_cod_data_source_file ja903366d_si_002.cif
_cod_data_source_block 1c-Morimoto
_cod_original_formula_sum 'C55 H59 Cl2 F6 Mn4 N7 O24 S2 '
_cod_database_code 4104700

loop_
_symmetry_equiv_pos_site_id
_symmetry_equiv_pos_as_xyz
1 +X,+Y,+Z
2 -X,1/2+Y,-Z
3 -X,-Y,-Z
4 +X,1/2-Y,+Z

loop_
_atom_site_label
_atom_site_type_symbol
_atom_site_fract_x
_atom_site_fract_y
_atom_site_fract_z
_atom_site_U_iso_or_equiv
_atom_site_adp_type
_atom_site_occupancy
_atom_site_symmetry_multiplicity
_atom_site_calc_flag
_atom_site_refinement_flags
Mn(1) Mn 0.24294(9) -0.01301(3) 0.48509(9) 0.0368(2) Uani 1.00 1 d .
Mn(2) Mn 0.45029(9) 0.01197(3) 0.36254(9) 0.0368(2) Uani 1.00 1 d .
Cl(1) Cl 0.1077(4) -0.02652(15) 0.9169(3) 0.0644(13) Uani 0.50 1 d P
Cl(2) Cl 0.5507(3) -0.2500 0.0774(3) 0.0824(12) Uani 1.00 2 d S
S(1) S 0.1094(2) -0.18565(6) 0.4620(2) 0.0617(6) Uani 1.00 1 d .
F(1) F -0.2218(5) -0.16690(16) 0.6984(5) 0.080(2) Uani 0.91 1 d P
F(2) F -0.3405(9) -0.1938(3) 0.5759(10) 0.075(4) Uani 0.45 1 d P
F(3) F -0.0854(7) -0.1920(2) 0.8339(6) 0.055(2) Uani 0.55 1 d P
F(4) F -0.1658(19) -0.2500 0.8380(17) 0.088(7) Uani 0.45 2 d SP
F(5) F -0.3671(17) -0.2500 0.737(2) 0.080(6) Uani 0.45 2 d SP
F(6) F -0.2614(18) -0.2500 0.8393(13) 0.069(4) Uani 0.55 2 d SP
F(7) F -0.3484(12) -0.2500 0.6521(13) 0.070(4) Uani 0.55 2 d SP
O(1) O 0.3107(3) -0.02654(14) 0.3416(3) 0.0394(12) Uani 1.00 1 d .
O(2) O 0.4025(3) -0.04822(14) 0.6165(3) 0.0412(13) Uani 1.00 1 d .
O(3) O 0.4136(3) 0.03437(13) 0.4992(3) 0.0334(11) Uani 1.00 1 d .
O(4) O 0.0954(3) 0.02842(14) 0.3600(3) 0.0446(13) Uani 1.00 1 d .
O(5) O 0.1631(4) -0.08629(15) 0.4364(4) 0.0534(15) Uani 1.00 1 d .
O(6) O 0.0968(4) -0.05319(15) 0.5694(4) 0.0511(15) Uani 1.00 1 d .
O(7) O 0.1825(15) -0.0607(3) 0.8321(7) 0.124(4) Uani 0.50 1 d P
O(8) O 0.0232(7) 0.0066(2) 0.8549(5) 0.028(2) Uani 0.50 1 d P
O(9) O 0.0679(12) -0.0526(6) 0.9992(11) 0.118(5) Uani 0.50 1 d P
O(10) O 0.2215(11) -0.0021(5) 0.9761(13) 0.124(5) Uani 0.50 1 d P
O(11) O 0.4918(16) -0.2500 -0.0477(12) 0.213(8) Uani 1.00 2 d S
O(12) O 0.6870(9) -0.2500 0.0949(10) 0.114(4) Uani 1.00 2 d S
O(13) O 0.5047(9) -0.2913(2) 0.1001(11) 0.193(4) Uani 1.00 1 d .
O(14) O 0.306(4) 0.7500 0.284(3) 0.414(19) Uiso 1.00 2 d S
O(15) O 0.390(3) 0.7082(12) 0.353(2) 0.36(3) Uiso 0.65 1 d P
O(16) O 0.048(2) 0.8217(17) 0.143(2) 0.34(2) Uiso 0.65 1 d P
O(17) O 0.008(3) 0.7756(16) 0.130(2) 0.21(2) Uiso 0.35 1 d P
N(1) N 0.4601(5) -0.02890(19) 0.2270(4) 0.0421(16) Uani 1.00 1 d .
N(2) N 0.6274(5) -0.07247(18) 0.7570(5) 0.0462(18) Uani 1.00 1 d .
N(3) N 0.2398(4) 0.05151(18) 0.5972(4) 0.0372(15) Uani 1.00 1 d .
N(4) N 0.7715(18) 0.3373(7) 0.1207(16) 0.095(10) Uiso 0.45 1 d P
C(1) C 0.5406(6) -0.0237(2) 0.1696(6) 0.050(2) Uani 1.00 1 d .
C(2) C 0.5395(7) -0.0544(2) 0.0828(6) 0.056(2) Uani 1.00 1 d .
C(3) C 0.4528(8) -0.0915(3) 0.0545(6) 0.066(2) Uani 1.00 1 d .
C(4) C 0.3689(7) -0.0970(2) 0.1104(6) 0.056(2) Uani 1.00 1 d .
C(5) C 0.3735(6) -0.0642(2) 0.1959(5) 0.046(2) Uani 1.00 1 d .
C(6) C 0.2841(6) -0.0658(2) 0.2626(6) 0.049(2) Uani 1.00 1 d .
C(7) C 0.7407(7) -0.0769(2) 0.8397(6) 0.049(2) Uani 1.00 1 d .
C(8) C 0.7678(8) -0.1127(2) 0.9200(6) 0.061(2) Uani 1.00 1 d .
C(9) C 0.6751(8) -0.1465(2) 0.9138(6) 0.061(2) Uani 1.00 1 d .
C(10) C 0.5592(8) -0.1430(2) 0.8296(6) 0.053(2) Uani 1.00 1 d .
C(11) C 0.5359(7) -0.1047(2) 0.7516(5) 0.044(2) Uani 1.00 1 d .
C(12) C 0.4121(6) -0.0962(2) 0.6613(7) 0.058(2) Uani 1.00 1 d .
C(13) C 0.1676(6) 0.0556(2) 0.6634(6) 0.050(2) Uani 1.00 1 d .
C(14) C 0.1702(7) 0.0952(2) 0.7331(6) 0.058(2) Uani 1.00 1 d .
C(15) C 0.2505(7) 0.1326(2) 0.7330(6) 0.060(2) Uani 1.00 1 d .
C(16) C 0.3251(6) 0.1292(2) 0.6654(6) 0.048(2) Uani 1.00 1 d .
C(17) C 0.3183(6) 0.0887(2) 0.5985(5) 0.042(2) Uani 1.00 1 d .
C(18) C 0.3966(6) 0.0836(2) 0.5218(6) 0.0412(19) Uani 1.00 1 d .
C(19) C 0.0653(15) -0.2274(4) 0.5593(15) 0.046(4) Uani 0.50 1 d P
C(20) C -0.0054(15) -0.2275(5) 0.4941(15) 0.047(4) Uani 0.50 1 d P
C(21) C -0.0403(9) -0.1988(2) 0.5860(8) 0.079(3) Uani 1.00 1 d .
C(22) C -0.0170(7) -0.1490(2) 0.5844(7) 0.067(2) Uani 1.00 1 d .
C(23) C 0.0595(7) -0.1372(2) 0.5255(7) 0.058(2) Uani 1.00 1 d .
C(24) C -0.1099(8) -0.2240(2) 0.6367(8) 0.080(3) Uani 1.00 1 d .
C(25) C -0.231(2) -0.2052(6) 0.657(2) 0.051(6) Uani 0.45 1 d P
C(26) C -0.1613(15) -0.2060(4) 0.7282(13) 0.038(4) Uani 0.55 1 d P
C(27) C -0.2438(13) -0.2500 0.7352(13) 0.054(3) Uani 1.00 2 d S
C(28) C 0.1800(13) -0.250000(10) 0.6626(12) 0.123(6) Uani 1.00 2 d S
C(29) C -0.1130(11) -0.250000(10) 0.3866(12) 0.104(5) Uani 1.00 2 d S
C(30) C 0.1085(6) -0.0890(2) 0.5091(6) 0.048(2) Uani 1.00 1 d .
C(31) C 0.783(2) 0.2500 0.036(2) 0.090(11) Uiso 0.60 2 d SP
C(32) C 0.781(3) 0.3014(14) 0.081(2) 0.064(16) Uiso 0.25 1 d P
C(33) C 0.919(4) 0.3214(16) -0.015(4) 0.11(2) Uiso 0.24 1 d P
C(34) C 0.883(6) 0.328(2) 0.084(5) 0.29(5) Uiso 0.48 1 d P
H(1) H 0.5996 0.0019 0.1895 0.066 Uiso 1.00 1 c R
H(2) H 0.5970 -0.0504 0.0431 0.072 Uiso 1.00 1 c R
H(3) H 0.4517 -0.1133 -0.0045 0.082 Uiso 1.00 1 c R
H(4) H 0.3095 -0.1224 0.0915 0.070 Uiso 1.00 1 c R
H(5) H 0.2942 -0.0953 0.3032 0.061 Uiso 1.00 1 c R
H(6) H 0.2004 -0.0633 0.2113 0.061 Uiso 1.00 1 c R
H(7) H 0.1118 0.0300 0.6625 0.064 Uiso 1.00 1 c R
H(8) H 0.1185 0.0965 0.7792 0.077 Uiso 1.00 1 c R
H(9) H 0.2543 0.1603 0.7787 0.078 Uiso 1.00 1 c R
H(10) H 0.3809 0.1546 0.6650 0.060 Uiso 1.00 1 c R
H(11) H 0.4762 0.0979 0.5583 0.051 Uiso 1.00 1 c R
H(12) H 0.3556 0.0995 0.4515 0.051 Uiso 1.00 1 c R
H(13) H 0.8041 -0.0542 0.8423 0.061 Uiso 1.00 1 c R
H(14) H 0.8476 -0.1145 0.9783 0.077 Uiso 1.00 1 c R
H(15) H 0.6918 -0.1720 0.9677 0.079 Uiso 1.00 1 c R
H(16) H 0.4961 -0.1662 0.8245 0.072 Uiso 1.00 1 c R
H(17) H 0.3480 -0.1010 0.6931 0.075 Uiso 1.00 1 c R
H(18) H 0.4018 -0.1184 0.6008 0.075 Uiso 1.00 1 c R
H(19) H -0.0518 -0.1260 0.6212 0.094 Uiso 1.00 1 c R
H(20) H 0.2059 -0.2793 0.6383 0.138 Uiso 1.00 1 c R
H(21) H 0.1536 -0.2500 0.7261 0.138 Uiso 1.00 2 c R
H(22) H 0.2480 -0.2280 0.6844 0.138 Uiso 1.00 1 c R
H(23) H -0.1840 -0.2294 0.3650 0.116 Uiso 1.00 1 c R
H(24) H -0.1359 -0.2807 0.4064 0.116 Uiso 1.00 1 c R
H(25) H -0.0829 -0.2500 0.3244 0.116 Uiso 1.00 2 c R

loop_
_atom_site_aniso_label
_atom_site_aniso_U_11
_atom_site_aniso_U_22
_atom_site_aniso_U_33
_atom_site_aniso_U_12
_atom_site_aniso_U_13
_atom_site_aniso_U_23
Mn(1) 0.0379(5) 0.0233(5) 0.0586(6) -0.0020(4) 0.0286(5) -0.0023(4)
Mn(2) 0.0394(5) 0.0277(5) 0.0516(6) 0.0016(4) 0.0261(5) 0.0050(4)
Cl(1) 0.069(2) 0.073(2) 0.059(2) -0.012(2) 0.033(2) -0.013(2)
Cl(2) 0.130(3) 0.0371(15) 0.100(2) 0.0000 0.066(2) 0.0000
S(1) 0.0785(14) 0.0279(9) 0.1071(18) -0.0041(9) 0.0683(13) -0.0026(9)
F(1) 0.107(4) 0.035(2) 0.140(5) 0.012(2) 0.096(4) 0.002(3)
F(2) 0.060(7) 0.036(5) 0.147(11) 0.011(4) 0.060(7) 0.015(6)
F(3) 0.067(5) 0.049(4) 0.060(5) -0.001(3) 0.037(4) -0.013(3)
F(4) 0.097(15) 0.096(13) 0.096(15) 0.0000 0.064(13) 0.0000
F(5) 0.090(13) 0.039(7) 0.157(19) 0.0000 0.101(15) 0.0000
F(6) 0.098(12) 0.052(7) 0.086(10) 0.0000 0.069(10) 0.0000
F(7) 0.053(8) 0.052(7) 0.109(12) 0.0000 0.032(8) 0.0000
O(1) 0.043(2) 0.034(2) 0.047(2) -0.0029(19) 0.023(2) -0.005(2)
O(2) 0.045(2) 0.026(2) 0.062(3) -0.0002(19) 0.030(2) 0.007(2)
O(3) 0.035(2) 0.022(2) 0.049(2) 0.0013(17) 0.021(2) 0.0018(18)
O(4) 0.038(2) 0.036(2) 0.064(3) 0.001(2) 0.023(2) 0.004(2)
O(5) 0.058(3) 0.034(2) 0.085(3) -0.009(2) 0.045(2) -0.001(2)
O(6) 0.048(2) 0.030(2) 0.088(3) -0.002(2) 0.041(2) -0.008(2)
O(7) 0.240(16) 0.032(5) 0.018(5) 0.012(8) -0.061(7) -0.002(4)
O(8) 0.034(4) 0.030(4) 0.009(3) 0.018(3) -0.004(3) -0.001(3)
O(9) 0.084(9) 0.191(15) 0.099(10) -0.002(9) 0.056(8) 0.040(10)
O(10) 0.059(8) 0.092(10) 0.175(14) -0.025(7) -0.019(9) 0.025(9)
O(11) 0.229(17) 0.31(2) 0.106(11) 0.0000 0.064(11) 0.0000
O(12) 0.100(7) 0.092(7) 0.181(11) 0.0000 0.087(8) 0.0000
O(13) 0.162(8) 0.069(5) 0.385(15) 0.003(5) 0.143(9) 0.071(7)
N(1) 0.045(3) 0.041(3) 0.048(3) 0.007(2) 0.026(2) 0.010(2)
N(2) 0.059(4) 0.032(3) 0.056(3) 0.008(2) 0.030(3) 0.004(2)
N(3) 0.033(2) 0.034(2) 0.051(3) 0.000(2) 0.022(2) -0.002(2)
C(1) 0.056(4) 0.047(4) 0.061(4) 0.014(3) 0.037(4) 0.013(3)
C(2) 0.064(5) 0.063(5) 0.052(4) 0.009(4) 0.037(4) 0.003(3)
C(3) 0.076(5) 0.072(5) 0.057(5) 0.011(4) 0.030(4) -0.011(4)
C(4) 0.061(5) 0.065(5) 0.051(4) -0.006(3) 0.031(4) -0.015(3)
C(5) 0.047(4) 0.048(4) 0.046(4) 0.002(3) 0.021(3) -0.002(3)
C(6) 0.047(4) 0.055(4) 0.051(4) -0.007(3) 0.025(3) -0.010(3)
C(7) 0.057(4) 0.046(4) 0.050(4) 0.015(3) 0.026(3) 0.004(3)
C(8) 0.079(6) 0.055(4) 0.058(5) 0.028(4) 0.038(4) 0.009(4)
C(9) 0.095(6) 0.047(4) 0.056(5) 0.034(4) 0.045(5) 0.016(3)
C(10) 0.081(5) 0.034(3) 0.064(5) 0.008(3) 0.050(4) 0.009(3)
C(11) 0.065(4) 0.033(3) 0.046(4) 0.015(3) 0.035(3) 0.009(3)
C(12) 0.063(5) 0.033(3) 0.090(6) 0.000(3) 0.044(4) 0.017(3)
C(13) 0.041(4) 0.046(4) 0.074(5) 0.000(3) 0.032(3) -0.010(3)
C(14) 0.063(5) 0.046(4) 0.083(5) 0.004(3) 0.050(4) -0.008(4)
C(15) 0.071(5) 0.041(4) 0.082(5) -0.005(3) 0.046(4) -0.018(3)
C(16) 0.053(4) 0.026(3) 0.070(5) -0.005(3) 0.029(4) -0.006(3)
C(17) 0.046(4) 0.029(3) 0.057(4) -0.000(3) 0.026(3) -0.001(3)
C(18) 0.045(4) 0.023(3) 0.059(4) 0.001(2) 0.022(3) 0.005(3)
C(19) 0.043(10) 0.030(6) 0.068(12) -0.011(7) 0.024(8) 0.000(7)
C(20) 0.038(9) 0.046(8) 0.065(12) -0.003(7) 0.030(8) -0.003(7)
C(21) 0.122(7) 0.026(3) 0.136(8) 0.009(4) 0.106(7) 0.002(4)
C(22) 0.095(6) 0.031(3) 0.110(6) -0.001(4) 0.081(5) -0.006(4)
C(23) 0.074(5) 0.029(3) 0.098(6) -0.001(3) 0.063(5) -0.005(3)
C(24) 0.118(7) 0.031(4) 0.142(8) -0.001(4) 0.109(7) -0.002(4)
C(25) 0.057(13) 0.040(10) 0.065(14) 0.007(9) 0.033(11) 0.007(10)
C(26) 0.050(9) 0.039(7) 0.033(8) 0.010(6) 0.026(7) 0.011(6)
C(27) 0.066(8) 0.045(6) 0.070(8) 0.0000 0.046(7) 0.0000
C(28) 0.095(12) 0.131(14) 0.120(13) 0.0000 0.005(10) 0.0000
C(29) 0.063(9) 0.084(10) 0.142(13) 0.0000 0.006(9) 0.0000
C(30) 0.045(4) 0.032(3) 0.080(5) -0.004(3) 0.036(4) -0.000(3)

loop_
_atom_type_symbol
_atom_type_description
_atom_type_scat_dispersion_real
_atom_type_scat_dispersion_imag
_atom_type_scat_source
C C 0.003 0.002
;
International Tables for Crystallography
(1992, Vol. C, Tables 4.2.6.8 and 6.1.1.4)
;
H H 0.000 0.000
;
International Tables for Crystallography
(1992, Vol. C, Table 6.1.1.4)
;
N N 0.006 0.003
;
International Tables for Crystallography
(1992, Vol. C, Tables 4.2.6.8 and 6.1.1.4)
;
O O 0.011 0.006
;
International Tables for Crystallography
(1992, Vol. C, Tables 4.2.6.8 and 6.1.1.4)
;
Cl Cl 0.148 0.159
;
International Tables for Crystallography
(1992, Vol. C, Tables 4.2.6.8 and 6.1.1.4)
;
F F 0.017 0.010
;
International Tables for Crystallography
(1992, Vol. C, Tables 4.2.6.8 and 6.1.1.4)
;
Mn Mn 0.337 0.728
;
International Tables for Crystallography
(1992, Vol. C, Tables 4.2.6.8 and 6.1.1.4)
;
S S 0.125 0.123
;
International Tables for Crystallography
(1992, Vol. C, Tables 4.2.6.8 and 6.1.1.4)
;

loop_
_geom_angle_atom_site_label_1
_geom_angle_atom_site_label_2
_geom_angle_atom_site_label_3
_geom_angle
_geom_angle_publ_flag
_geom_angle_site_symmetry_1
_geom_angle_site_symmetry_3
O(1) Mn(1) O(2) 95.66(17) yes . .
O(1) Mn(1) O(3) 69.03(15) yes . .
O(1) Mn(1) O(4) 84.72(17) yes . .
O(1) Mn(1) O(5) 81.13(19) yes . .
O(1) Mn(1) O(6) 136.56(15) yes . .
O(1) Mn(1) N(3) 135.41(18) yes . .
O(2) Mn(1) O(3) 74.96(14) yes . .
O(2) Mn(1) O(4) 174.38(15) yes . .
O(2) Mn(1) O(5) 87.18(15) yes . .
O(2) Mn(1) O(6) 89.20(16) yes . .
O(2) Mn(1) N(3) 94.36(16) yes . .
O(3) Mn(1) O(4) 100.03(14) yes . .
O(3) Mn(1) O(5) 143.00(18) yes . .
O(3) Mn(1) O(6) 152.09(15) yes . .
O(3) Mn(1) N(3) 71.97(17) yes . .
O(4) Mn(1) O(5) 98.42(15) yes . .
O(4) Mn(1) O(6) 94.38(16) yes . .
O(4) Mn(1) N(3) 81.53(16) yes . .
O(5) Mn(1) O(6) 55.97(19) yes . .
O(5) Mn(1) N(3) 142.8(2) yes . .
O(6) Mn(1) N(3) 86.83(18) yes . .
O(1) Mn(2) O(2) 176.92(18) yes . 3_656
O(1) Mn(2) O(3) 83.28(18) yes . .
O(1) Mn(2) O(3) 96.14(15) yes . 3_656
O(1) Mn(2) N(1) 81.3(2) yes . .
O(1) Mn(2) N(2) 102.57(19) yes . 3_656
O(2) Mn(2) O(3) 98.52(18) yes 3_656 .
O(2) Mn(2) O(3) 81.78(15) yes 3_656 3_656
O(2) Mn(2) N(1) 96.6(2) yes 3_656 .
O(2) Mn(2) N(2) 79.60(19) yes 3_656 3_656
O(3) Mn(2) O(3) 79.49(15) yes . 3_656
O(3) Mn(2) N(1) 163.1(2) yes . .
O(3) Mn(2) N(2) 100.6(2) yes . 3_656
O(3) Mn(2) N(1) 95.33(17) yes 3_656 .
O(3) Mn(2) N(2) 161.19(18) yes 3_656 3_656
N(1) Mn(2) N(2) 89.4(2) yes . 3_656
O(7) Cl(1) O(8) 113.6(5) yes . .
O(7) Cl(1) O(9) 117.8(7) yes . .
O(7) Cl(1) O(10) 91.6(8) yes . .
O(8) Cl(1) O(9) 114.1(7) yes . .
O(8) Cl(1) O(10) 108.1(6) yes . .
O(9) Cl(1) O(10) 108.7(8) yes . .
O(11) Cl(2) O(12) 103.4(9) yes . .
O(11) Cl(2) O(13) 98.9(6) yes . .
O(11) Cl(2) O(13) 98.9(6) yes . 4_545
O(12) Cl(2) O(13) 115.6(4) yes . .
O(12) Cl(2) O(13) 115.6(4) yes . 4_545
O(13) Cl(2) O(13) 119.2(8) yes . 4_545
C(19) S(1) C(23) 89.2(6) yes . .
C(20) S(1) C(23) 91.5(6) yes . .
C(25) F(1) C(26) 46.2(11) yes . .
F(6) F(4) C(27) 70.2(15) yes . .
F(6) F(5) F(7) 117(2) yes . .
F(6) F(5) C(27) 58.2(12) yes . .
F(7) F(5) C(27) 59.3(15) yes . .
F(4) F(6) F(5) 122(2) yes . .
F(4) F(6) C(27) 61.5(15) yes . .
F(5) F(6) C(27) 60.3(14) yes . .
F(5) F(7) C(27) 70.7(14) yes . .
Mn(1) O(1) Mn(2) 107.75(18) yes . .
Mn(1) O(1) C(6) 129.5(4) yes . .
Mn(2) O(1) C(6) 120.5(4) yes . .
Mn(1) O(2) Mn(2) 109.19(19) yes . 3_656
Mn(1) O(2) C(12) 129.3(3) yes . .
Mn(2) O(2) C(12) 119.6(3) yes 3_656 .
Mn(1) O(3) Mn(2) 99.90(15) yes . .
Mn(1) O(3) Mn(2) 94.07(14) yes . 3_656
Mn(1) O(3) C(18) 113.5(3) yes . .
Mn(2) O(3) Mn(2) 100.51(17) yes . 3_656
Mn(2) O(3) C(18) 123.6(4) yes . .
Mn(2) O(3) C(18) 119.9(3) yes 3_656 .
Mn(1) O(5) C(30) 96.5(3) yes . .
Mn(1) O(6) C(30) 83.4(4) yes . .
O(15) O(14) O(15) 96(2) yes . 4_565
O(17) O(16) C(33) 93(3) yes . 2_655
O(16) O(17) O(17) 162(3) yes . 4_565
Mn(2) N(1) C(1) 127.5(4) yes . .
Mn(2) N(1) C(5) 113.4(5) yes . .
C(1) N(1) C(5) 119.1(6) yes . .
Mn(2) N(2) C(7) 129.5(4) yes 3_656 .
Mn(2) N(2) C(11) 110.2(4) yes 3_656 .
C(7) N(2) C(11) 119.5(5) yes . .
Mn(1) N(3) C(13) 125.3(4) yes . .
Mn(1) N(3) C(17) 117.3(4) yes . .
C(13) N(3) C(17) 117.4(5) yes . .
C(32) N(4) C(34) 60(3) yes . .
N(1) C(1) C(2) 121.5(6) yes . .
C(1) C(2) C(3) 118.6(8) yes . .
C(2) C(3) C(4) 120.9(7) yes . .
C(3) C(4) C(5) 117.7(7) yes . .
N(1) C(5) C(4) 122.1(7) yes . .
N(1) C(5) C(6) 115.0(6) yes . .
C(4) C(5) C(6) 122.9(6) yes . .
O(1) C(6) C(5) 109.3(5) yes . .
N(2) C(7) C(8) 122.7(7) yes . .
C(7) C(8) C(9) 118.2(6) yes . .
C(8) C(9) C(10) 120.2(7) yes . .
C(9) C(10) C(11) 119.0(7) yes . .
N(2) C(11) C(10) 120.4(6) yes . .
N(2) C(11) C(12) 116.2(5) yes . .
C(10) C(11) C(12) 123.4(6) yes . .
O(2) C(12) C(11) 111.7(5) yes . .
N(3) C(13) C(14) 123.7(6) yes . .
C(13) C(14) C(15) 117.9(8) yes . .
C(14) C(15) C(16) 119.2(7) yes . .
C(15) C(16) C(17) 120.0(6) yes . .
N(3) C(17) C(16) 121.8(7) yes . .
N(3) C(17) C(18) 116.2(5) yes . .
C(16) C(17) C(18) 122.0(6) yes . .
O(3) C(18) C(17) 111.3(5) yes . .
S(1) C(19) C(19) 128.5(16) yes . 4_545
S(1) C(19) C(20) 77.2(16) yes . .
S(1) C(19) C(20) 111.6(12) yes . 4_545
S(1) C(19) C(21) 102.5(8) yes . .
S(1) C(19) C(28) 115.9(11) yes . .
C(19) C(19) C(20) 89.8(15) yes 4_545 .
C(19) C(19) C(21) 120.5(16) yes 4_545 .
C(19) C(19) C(28) 67.1(9) yes 4_545 .
C(20) C(19) C(20) 53.4(12) yes . 4_545
C(20) C(19) C(21) 71.9(16) yes . .
C(20) C(19) C(28) 156.8(16) yes . .
C(20) C(19) C(21) 102.9(12) yes 4_545 .
C(20) C(19) C(28) 103.5(9) yes 4_545 .
C(21) C(19) C(28) 119.8(14) yes . .
S(1) C(20) C(19) 74.2(15) yes . .
S(1) C(20) C(19) 109.6(11) yes . 4_545
S(1) C(20) C(20) 128.0(16) yes . 4_545
S(1) C(20) C(21) 101.9(8) yes . .
S(1) C(20) C(29) 116.7(12) yes . .
C(19) C(20) C(19) 53.8(12) yes . 4_545
C(19) C(20) C(20) 90.2(15) yes . 4_545
C(19) C(20) C(21) 73.5(17) yes . .
C(19) C(20) C(29) 157.0(16) yes . .
C(19) C(20) C(21) 104.3(13) yes 4_545 .
C(19) C(20) C(29) 103.4(10) yes 4_545 .
C(20) C(20) C(21) 120.9(17) yes 4_545 .
C(20) C(20) C(29) 67.0(9) yes 4_545 .
C(21) C(20) C(29) 120.2(12) yes . .
C(19) C(21) C(22) 109.5(9) yes . .
C(19) C(21) C(24) 116.4(8) yes . .
C(20) C(21) C(22) 113.5(10) yes . .
C(20) C(21) C(24) 114.2(8) yes . .
C(22) C(21) C(24) 130.8(9) yes . .
C(21) C(22) C(23) 113.8(8) yes . .
S(1) C(23) C(22) 115.0(5) yes . .
S(1) C(23) C(30) 115.9(6) yes . .
C(22) C(23) C(30) 129.1(7) yes . .
C(21) C(24) C(24) 121.0(9) yes . 4_545
C(21) C(24) C(25) 125.6(9) yes . .
C(21) C(24) C(26) 127.2(8) yes . .
C(24) C(24) C(25) 109.5(10) yes 4_545 .
C(24) C(24) C(26) 109.1(9) yes 4_545 .
F(1) C(25) F(2) 91.9(13) yes . .
F(1) C(25) C(24) 115.1(16) yes . .
F(1) C(25) C(26) 72.3(15) yes . .
F(1) C(25) C(27) 117(2) yes . .
F(2) C(25) C(24) 126.5(19) yes . .
F(2) C(25) C(26) 162(2) yes . .
F(2) C(25) C(27) 112.4(16) yes . .
C(24) C(25) C(26) 69.8(18) yes . .
C(24) C(25) C(27) 96.1(11) yes . .
C(26) C(25) C(27) 69.3(16) yes . .
F(1) C(26) F(3) 98.0(9) yes . .
F(1) C(26) C(24) 111.6(11) yes . .
F(1) C(26) C(25) 61.5(13) yes . .
F(1) C(26) C(27) 114.3(12) yes . .
F(3) C(26) C(24) 122.4(12) yes . .
F(3) C(26) C(25) 158.7(19) yes . .
F(3) C(26) C(27) 111.5(12) yes . .
C(24) C(26) C(25) 74.0(19) yes . .
C(24) C(26) C(27) 99.9(10) yes . .
C(25) C(26) C(27) 75.5(16) yes . .
F(4) C(27) F(5) 110(2) yes . .
F(4) C(27) F(6) 48.3(14) yes . .
F(4) C(27) F(7) 160(2) yes . .
F(4) C(27) C(25) 115.1(11) yes . .
F(4) C(27) C(25) 115.1(11) yes . 4_545
F(4) C(27) C(26) 80.3(10) yes . .
F(4) C(27) C(26) 80.3(10) yes . 4_545
F(5) C(27) F(6) 61.5(15) yes . .
F(5) C(27) F(7) 50.0(14) yes . .
F(5) C(27) C(25) 107.7(11) yes . .
F(5) C(27) C(25) 107.7(11) yes . 4_545
F(5) C(27) C(26) 128.3(7) yes . .
F(5) C(27) C(26) 128.3(7) yes . 4_545
F(6) C(27) F(7) 111.6(16) yes . .
F(6) C(27) C(25) 129.6(9) yes . .
F(6) C(27) C(25) 129.6(9) yes . 4_545
F(6) C(27) C(26) 109.5(9) yes . .
F(6) C(27) C(26) 109.5(9) yes . 4_545
F(7) C(27) C(25) 76.4(10) yes . .
F(7) C(27) C(25) 76.4(10) yes . 4_545
F(7) C(27) C(26) 111.3(9) yes . .
F(7) C(27) C(26) 111.3(9) yes . 4_545
C(25) C(27) C(25) 100.7(15) yes . 4_545
C(25) C(27) C(26) 113.0(15) yes . 4_545
C(25) C(27) C(26) 113.0(15) yes 4_545 .
C(26) C(27) C(26) 103.3(12) yes . 4_545
C(19) C(28) C(19) 45.9(7) yes . 4_545
C(20) C(29) C(20) 46.0(8) yes . 4_545
O(5) C(30) O(6) 123.2(6) yes . .
O(5) C(30) C(23) 116.7(6) yes . .
O(6) C(30) C(23) 120.1(7) yes . .
C(32) C(31) C(32) 137(2) yes . 4_555
N(4) C(32) C(31) 172(3) yes . .
N(4) C(32) C(34) 74(3) yes . .
C(31) C(32) C(34) 114(4) yes . .
O(16) C(33) C(34) 171(4) yes 2_645 .
N(4) C(34) C(32) 46(3) yes . .
N(4) C(34) C(33) 143(4) yes . .
C(32) C(34) C(33) 113(4) yes . .
N(1) C(1) H(1) 119.2 no . .
C(2) C(1) H(1) 119.2) no . .
C(1) C(2) H(2) 120.7 no . .
C(3) C(2) H(2) 120.7 no . .
C(2) C(3) H(3) 119.6 no . .
C(4) C(3) H(3) 119.6 no . .
C(3) C(4) H(4) 121.1 no . .
C(5) C(4) H(4) 121.1 no . .
O(1) C(6) H(5) 109.5 no . .
O(1) C(6) H(6) 109.5 no . .
C(5) C(6) H(5) 109.5 no . .
C(5) C(6) H(6) 109.5 no . .
H(5) C(6) H(6) 109.5 no . .
N(2) C(7) H(13) 118.7 no . .
C(8) C(7) H(13) 118.7 no . .
C(7) C(8) H(14) 120.9 no . .
C(9) C(8) H(14) 120.9 no . .
C(8) C(9) H(15) 119.9 no . .
C(10) C(9) H(15) 119.9 no . .
C(9) C(10) H(16) 120.5 no . .
C(11) C(10) H(16) 120.5 no . .
O(2) C(12) H(17) 108.9 no . .
O(2) C(12) H(18) 108.9 no . .
C(11) C(12) H(17) 108.9 no . .
C(11) C(12) H(18) 108.9 no . .
H(17) C(12) H(18) 109.5 no . .
N(3) C(13) H(7) 118.1 no . .
C(14) C(13) H(7) 118.1 no . .
C(13) C(14) H(8) 121.0 no . .
C(15) C(14) H(8) 121.1 no . .
C(14) C(15) H(9) 120.4 no . .
C(16) C(15) H(9) 120.4 no . .
C(15) C(16) H(10) 120.0 no . .
C(17) C(16) H(10) 120.0 no . .
O(3) C(18) H(11) 109.0 no . .
O(3) C(18) H(12) 109.0 no . .
C(17) C(18) H(11) 109.0 no . .
C(17) C(18) H(12) 109.0 no . .
H(11) C(18) H(12) 109.5 no . .
C(21) C(22) H(19) 123.1 no . .
C(23) C(22) H(19) 123.1 no . .
C(19) C(28) H(20) 109.5 no . .
C(19) C(28) H(20) 70.4 no . 4_545
C(19) C(28) H(21) 105.6 no . .
C(19) C(28) H(22) 109.5 no . .
C(19) C(28) H(22) 146.7 no . 4_545
C(19) C(28) H(20) 70.4 no 4_545 .
C(19) C(28) H(20) 109.5 no 4_545 4_545
C(19) C(28) H(21) 105.6 no 4_545 .
C(19) C(28) H(22) 146.7 no 4_545 .
C(19) C(28) H(22) 109.5 no 4_545 4_545
H(20) C(28) H(20) 118.0 no . 4_545
H(20) C(28) H(21) 119.5 no . .
H(20) C(28) H(22) 109.5 no . .
H(20) C(28) H(21) 119.5 no 4_545 .
H(20) C(28) H(22) 109.5 no 4_545 4_545
H(21) C(28) H(22) 102.9 no . .
H(21) C(28) H(22) 102.9 no . 4_545
H(22) C(28) H(22) 80.2 no . 4_545
C(20) C(29) H(23) 109.5 no . .
C(20) C(29) H(23) 143.6 no . 4_545
C(20) C(29) H(24) 109.5 no . .
C(20) C(29) H(24) 68.3 no . 4_545
C(20) C(29) H(25) 107.3 no . .
C(20) C(29) H(23) 143.6 no 4_545 .
C(20) C(29) H(23) 109.5 no 4_545 4_545
C(20) C(29) H(24) 68.3 no 4_545 .
C(20) C(29) H(24) 109.5 no 4_545 4_545
C(20) C(29) H(25) 107.3 no 4_545 .
H(23) C(29) H(23) 74.1 no . 4_545
H(23) C(29) H(24) 109.5 no . .
H(23) C(29) H(25) 106.1 no . .
H(23) C(29) H(24) 109.5 no 4_545 4_545
H(23) C(29) H(25) 106.1 no 4_545 .
H(24) C(29) H(24) 128.1 no . 4_545
H(24) C(29) H(25) 114.8 no . .
H(24) C(29) H(25) 114.8 no 4_545 .
C(28) H(20) H(22) 70.2 no . 4_545
C(28) H(22) H(20) 70.2 no . 4_545
C(29) H(23) H(24) 69.3 no . 4_545
C(29) H(24) H(23) 69.3 no . 4_545

loop_
_geom_bond_atom_site_label_1
_geom_bond_atom_site_label_2
_geom_bond_distance
_geom_bond_publ_flag
_geom_bond_site_symmetry_2
Mn(1) O(1) 2.204(5) yes .
Mn(1) O(2) 2.213(3) yes .
Mn(1) O(3) 2.301(4) yes .
Mn(1) O(4) 2.187(3) yes .
Mn(1) O(5) 2.230(4) yes .
Mn(1) O(6) 2.509(5) yes .
Mn(1) N(3) 2.281(5) yes .
Mn(2) O(1) 1.857(4) yes .
Mn(2) O(2) 1.894(4) yes 3_656
Mn(2) O(3) 1.984(4) yes .
Mn(2) O(3) 2.280(3) yes 3_656
Mn(2) N(1) 2.068(6) yes .
Mn(2) N(2) 2.220(5) yes 3_656
Cl(1) O(7) 1.830(15) yes .
Cl(1) O(8) 1.365(7) yes .
Cl(1) O(9) 1.446(17) yes .
Cl(1) O(10) 1.424(12) yes .
Cl(2) O(11) 1.469(14) yes .
Cl(2) O(12) 1.488(12) yes .
Cl(2) O(13) 1.332(9) yes .
Cl(2) O(13) 1.332(9) yes 4_545
S(1) C(19) 1.865(18) yes .
S(1) C(20) 1.890(18) yes .
S(1) C(23) 1.752(8) yes .
F(1) C(25) 1.173(19) yes .
F(1) C(26) 1.272(14) yes .
F(2) C(25) 1.35(2) yes .
F(3) C(26) 1.360(15) yes .
F(4) F(6) 1.09(3) yes .
F(4) C(27) 1.28(2) yes .
F(5) F(6) 1.42(2) yes .
F(5) F(7) 1.14(3) yes .
F(5) C(27) 1.41(2) yes .
F(6) C(27) 1.38(2) yes .
F(7) C(27) 1.281(17) yes .
O(1) C(6) 1.431(8) yes .
O(2) C(12) 1.435(8) yes .
O(3) C(18) 1.423(6) yes .
O(5) C(30) 1.262(11) yes .
O(6) C(30) 1.281(8) yes .
O(14) O(15) 1.56(3) yes .
O(14) O(15) 1.56(4) yes 4_565
O(16) O(17) 1.35(6) yes .
O(17) O(17) 1.43(6) yes 4_565
N(1) C(1) 1.347(10) yes .
N(1) C(5) 1.351(8) yes .
N(2) C(7) 1.352(8) yes .
N(2) C(11) 1.358(9) yes .
N(3) C(13) 1.351(10) yes .
N(3) C(17) 1.363(8) yes .
N(4) C(32) 1.14(4) yes .
N(4) C(34) 1.51(8) yes .
C(1) C(2) 1.374(11) yes .
C(2) C(3) 1.386(11) yes .
C(3) C(4) 1.366(13) yes .
C(4) C(5) 1.388(10) yes .
C(5) C(6) 1.515(11) yes .
C(7) C(8) 1.370(10) yes .
C(8) C(9) 1.394(12) yes .
C(9) C(10) 1.378(10) yes .
C(10) C(11) 1.404(9) yes .
C(11) C(12) 1.490(9) yes .
C(13) C(14) 1.397(10) yes .
C(14) C(15) 1.384(10) yes .
C(15) C(16) 1.386(13) yes .
C(16) C(17) 1.386(9) yes .
C(17) C(18) 1.518(11) yes .
C(19) C(19) 1.259(19) yes 4_545
C(19) C(20) 0.93(2) yes .
C(19) C(20) 1.56(2) yes 4_545
C(19) C(21) 1.57(2) yes .
C(19) C(28) 1.614(18) yes .
C(20) C(20) 1.25(2) yes 4_545
C(20) C(21) 1.55(2) yes .
C(20) C(29) 1.600(18) yes .
C(21) C(22) 1.411(9) yes .
C(21) C(24) 1.361(15) yes .
C(22) C(23) 1.354(14) yes .
C(23) C(30) 1.492(9) yes .
C(24) C(24) 1.446(9) yes 4_545
C(24) C(25) 1.57(2) yes .
C(24) C(26) 1.53(2) yes .
C(25) C(26) 0.96(2) yes .
C(25) C(27) 1.62(2) yes .
C(26) C(27) 1.562(18) yes .
C(31) C(32) 1.54(4) yes .
C(31) C(32) 1.54(4) yes 4_555
C(32) C(34) 1.36(8) yes .
C(33) C(34) 1.43(10) yes .
C(1) H(1) 0.950 no .
C(2) H(2) 0.950 no .
C(3) H(3) 0.950 no .
C(4) H(4) 0.950 no .
C(6) H(5) 0.950 no .
C(6) H(6) 0.950 no .
C(7) H(13) 0.950 no .
C(8) H(14) 0.950 no .
C(9) H(15) 0.950 no .
C(10) H(16) 0.950 no .
C(12) H(17) 0.950 no .
C(12) H(18) 0.950 no .
C(13) H(7) 0.950 no .
C(14) H(8) 0.950 no .
C(15) H(9) 0.950 no .
C(16) H(10) 0.950 no .
C(18) H(11) 0.950 no .
C(18) H(12) 0.950 no .
C(22) H(19) 0.950 no .
C(28) H(20) 0.950 no .
C(28) H(20) 0.950 no 4_545
C(28) H(21) 0.935 no .
C(28) H(22) 0.950 no .
C(28) H(22) 0.950 no 4_545
C(29) H(23) 0.950 no .
C(29) H(23) 0.950 no 4_545
C(29) H(24) 0.950 no .
C(29) H(24) 0.950 no 4_545
C(29) H(25) 0.946 no .
H(20) H(22) 0.642 no 4_545
H(23) H(24) 0.672 no 4_545

loop_
_geom_contact_atom_site_label_1
_geom_contact_atom_site_label_2
_geom_contact_distance
_geom_contact_site_symmetry_2
Cl(1) O(4) 3.432(5) 3_556
Cl(1) O(9) 3.366(17) 3_557
Cl(2) C(31) 3.57(2) 2_645
F(1) N(2) 3.350(8) 1_455
F(1) C(7) 3.172(9) 1_455
F(1) C(8) 3.180(10) 1_455
F(1) C(9) 3.319(12) 1_455
F(1) C(10) 3.474(12) 1_455
F(1) C(11) 3.500(10) 1_455
F(2) O(15) 3.38(3) 4_455
F(2) C(16) 3.554(14) 3_556
F(2) C(18) 3.280(10) 3_556
F(3) O(17) 3.59(3) 1_546
F(3) N(4) 3.51(2) 2_646
F(3) C(8) 3.163(12) 1_455
F(3) C(9) 3.440(13) 1_455
F(3) C(32) 3.26(3) 2_646
F(3) C(33) 2.42(4) 2_646
F(3) C(34) 2.24(6) 2_646
F(4) O(17) 3.57(3) 1_546
F(4) O(17) 3.57(3) 4_556
F(4) C(33) 3.53(4) 2_646
F(4) C(33) 3.53(4) 3_656
F(5) O(11) 3.56(3) 1_456
F(5) C(9) 3.558(18) 1_455
F(5) C(9) 3.558(18) 4_445
F(5) C(10) 3.400(16) 1_455
F(5) C(10) 3.400(16) 4_445
F(6) O(11) 3.54(2) 1_456
F(6) O(12) 3.42(2) 1_456
F(6) C(9) 3.182(12) 1_455
F(6) C(9) 3.182(12) 4_445
F(6) C(10) 3.586(13) 1_455
F(6) C(10) 3.586(13) 4_445
O(4) Cl(1) 3.432(5) 3_556
O(4) O(6) 2.705(7) 3_556
O(4) O(7) 3.368(13) 3_556
O(4) O(8) 2.730(7) 3_556
O(4) C(22) 3.599(8) 3_556
O(6) O(4) 2.705(7) 3_556
O(6) O(7) 3.082(10) .
O(6) C(13) 3.390(7) 3_556
O(7) O(4) 3.368(13) 3_556
O(7) O(6) 3.082(10) .
O(7) N(4) 2.91(2) 2_646
O(7) C(3) 3.469(13) 1_556
O(7) C(4) 3.536(11) 1_556
O(7) C(34) 3.43(6) 2_646
O(8) O(4) 2.730(7) 3_556
O(8) O(9) 2.699(18) 3_557
O(8) C(13) 3.589(11) .
O(8) C(14) 3.590(11) .
O(9) Cl(1) 3.366(17) 3_557
O(9) O(8) 2.699(18) 3_557
O(9) O(9) 3.31(2) 3_557
O(9) C(4) 3.451(15) 1_556
O(9) C(5) 3.515(13) 1_556
O(9) C(6) 3.379(13) 1_556
O(9) C(33) 3.51(4) 2_646
O(9) C(34) 3.58(6) 2_646
O(10) N(1) 3.448(13) 1_556
O(10) C(2) 3.425(17) 3_656
O(10) C(3) 3.507(15) 1_556
O(10) C(4) 3.266(15) 1_556
O(10) C(5) 3.198(15) 1_556
O(10) C(7) 3.096(17) 3_657
O(10) C(8) 3.431(16) 3_657
O(11) F(5) 3.56(3) 1_654
O(11) F(6) 3.54(2) 1_654
O(11) C(10) 3.546(12) 1_554
O(11) C(10) 3.546(12) 4_544
O(11) C(31) 3.17(3) 2_645
O(11) C(32) 3.31(4) 2_645
O(11) C(32) 3.31(4) 3_655
O(12) F(6) 3.42(2) 1_654
O(12) O(17) 3.59(3) 1_645
O(12) O(17) 3.59(3) 4_655
O(12) C(29) 3.565(16) 1_655
O(13) C(3) 3.328(11) 4_545
O(13) C(4) 3.491(11) 4_545
O(13) C(15) 3.548(11) 2_646
O(13) C(31) 3.33(2) 2_645
O(13) C(32) 3.27(3) 3_655
O(14) O(16) 3.49(4) .
O(14) O(16) 3.49(4) 4_565
O(14) O(17) 3.35(5) .
O(14) O(17) 3.35(5) 4_565
O(15) F(2) 3.38(3) 4_655
O(16) O(14) 3.49(4) .
O(16) C(33) 1.77(7) 2_655
O(16) C(34) 3.18(8) 2_655
O(17) F(3) 3.59(3) 1_564
O(17) F(4) 3.57(3) 1_564
O(17) O(12) 3.59(3) 1_465
O(17) O(14) 3.35(5) .
O(17) C(33) 2.28(7) 2_655
O(17) C(33) 3.30(6) 3_665
N(1) O(10) 3.448(13) 1_554
N(2) F(1) 3.350(8) 1_655
N(4) F(3) 3.51(2) 2_656
N(4) O(7) 2.91(2) 2_656
N(4) C(3) 3.37(2) 2_655
N(4) C(4) 3.32(2) 2_655
N(4) C(28) 3.53(2) 2_656
C(2) O(10) 3.425(17) 3_656
C(3) O(7) 3.469(13) 1_554
C(3) O(10) 3.507(15) 1_554
C(3) O(13) 3.328(11) 4_545
C(3) N(4) 3.37(2) 2_645
C(4) O(7) 3.536(11) 1_554
C(4) O(9) 3.451(15) 1_554
C(4) O(10) 3.266(15) 1_554
C(4) O(13) 3.491(11) 4_545
C(4) N(4) 3.32(2) 2_645
C(5) O(9) 3.515(13) 1_554
C(5) O(10) 3.198(15) 1_554
C(6) O(9) 3.379(13) 1_554
C(7) F(1) 3.172(9) 1_655
C(7) O(10) 3.096(17) 3_657
C(8) F(1) 3.180(10) 1_655
C(8) F(3) 3.163(12) 1_655
C(8) O(10) 3.431(16) 3_657
C(9) F(1) 3.319(12) 1_655
C(9) F(3) 3.440(13) 1_655
C(9) F(5) 3.558(18) 1_655
C(9) F(6) 3.182(12) 1_655
C(10) F(1) 3.474(12) 1_655
C(10) F(5) 3.400(16) 1_655
C(10) F(6) 3.586(13) 1_655
C(10) O(11) 3.546(12) 1_556
C(11) F(1) 3.500(10) 1_655
C(13) O(6) 3.390(7) 3_556
C(13) O(8) 3.589(11) .
C(13) C(30) 3.275(8) 3_556
C(14) O(8) 3.590(11) .
C(14) C(23) 3.579(9) 3_556
C(14) C(30) 3.555(9) 3_556
C(15) O(13) 3.548(11) 2_656
C(16) F(2) 3.554(14) 3_556
C(18) F(2) 3.280(10) 3_556
C(22) O(4) 3.599(8) 3_556
C(23) C(14) 3.579(9) 3_556
C(26) C(34) 3.36(6) 2_646
C(28) N(4) 3.53(2) 2_646
C(28) N(4) 3.53(2) 3_656
C(28) C(32) 3.39(3) 2_646
C(28) C(32) 3.39(3) 3_656
C(29) O(12) 3.565(16) 1_455
C(30) C(13) 3.275(8) 3_556
C(30) C(14) 3.555(9) 3_556
C(31) Cl(2) 3.57(2) 2_655
C(31) O(11) 3.17(3) 2_655
C(31) O(13) 3.33(2) 2_655
C(31) O(13) 3.33(2) 3_655
C(32) F(3) 3.26(3) 2_656
C(32) O(11) 3.31(4) 2_655
C(32) O(13) 3.27(3) 3_655
C(32) C(28) 3.39(3) 2_656
C(33) F(3) 2.42(4) 2_656
C(33) F(4) 3.53(4) 2_656
C(33) O(9) 3.51(4) 2_656
C(33) O(16) 1.77(7) 2_645
C(33) O(17) 2.28(7) 2_645
C(33) O(17) 3.30(6) 3_665
C(34) F(3) 2.24(6) 2_656
C(34) O(7) 3.43(6) 2_656
C(34) O(9) 3.58(6) 2_656
C(34) O(16) 3.18(8) 2_645
C(34) C(26) 3.36(6) 2_656
Cl(1) H(6) 3.597(8) 1_556
Cl(1) H(7) 3.548(9) .
Cl(1) H(13) 3.342(8) 1_455
Cl(2) H(9) 3.411 2_646
Cl(2) H(9) 3.411 3_656
Cl(2) H(15) 3.261 1_554
Cl(2) H(15) 3.261 4_544
F(1) H(12) 2.714(7) 3_556
F(1) H(13) 3.573(8) 1_455
F(2) H(10) 3.073(14) 3_556
F(2) H(11) 3.246(10) 3_556
F(2) H(12) 2.642(10) 3_556
F(3) H(14) 3.064(11) 1_455
F(3) H(15) 3.515(14) 1_455
F(4) H(15) 3.42(2) 1_455
F(4) H(15) 3.42(2) 4_445
F(5) H(15) 3.48(2) 1_455
F(5) H(15) 3.48(2) 4_445
F(5) H(16) 3.19(2) 1_455
F(5) H(16) 3.19(2) 4_445
F(6) H(15) 2.850(15) 1_455
F(6) H(15) 2.850(15) 4_445
F(6) H(16) 3.567(17) 1_455
F(6) H(16) 3.567(17) 4_445
O(4) H(7) 2.795 3_556
O(4) H(19) 2.783 3_556
O(5) H(7) 3.332 3_556
O(5) H(8) 3.416 3_556
O(6) H(7) 3.115 3_556
O(7) H(1) 3.053(17) 3_656
O(7) H(3) 3.375(15) 1_556
O(7) H(4) 3.504(11) 1_556
O(7) H(7) 3.210(11) .
O(7) H(17) 3.161(18) .
O(7) H(19) 3.537(13) .
O(8) H(6) 2.862(10) 3_556
O(8) H(7) 2.967(11) .
O(8) H(8) 3.002(10) .
O(8) H(13) 2.968(11) 1_455
O(9) H(4) 3.237(16) 1_556
O(9) H(6) 2.571(14) 1_556
O(9) H(13) 2.969(13) 1_455
O(9) H(13) 3.588(16) 3_657
O(9) H(14) 2.977(17) 1_455
O(10) H(1) 3.350(19) 3_656
O(10) H(2) 2.603(17) 3_656
O(10) H(6) 3.464(18) 1_556
O(10) H(8) 3.596(16) .
O(10) H(13) 2.844(18) 3_657
O(10) H(14) 3.429(16) 3_657
O(11) H(15) 3.101 1_554
O(11) H(15) 3.101 4_544
O(11) H(16) 2.833 1_554
O(11) H(16) 2.833 4_544
O(11) H(22) 3.587 1_554
O(11) H(22) 3.587 4_544
O(12) H(9) 2.902 2_646
O(12) H(9) 2.902 3_656
O(12) H(15) 2.698 1_554
O(12) H(15) 2.698 4_544
O(12) H(23) 3.226 1_655
O(12) H(23) 3.226 4_645
O(12) H(25) 3.146 1_655
O(13) H(3) 2.926 4_545
O(13) H(4) 3.245 4_545
O(13) H(9) 2.961 2_646
O(13) H(10) 3.148 2_646
O(13) H(15) 3.265 4_544
O(13) H(16) 3.596(16) 4_544
O(15) H(5) 3.31(3) 4_555
O(15) H(10) 3.08(3) 2_656
O(15) H(11) 3.44(3) 2_656
O(16) H(8) 3.30(4) 3_566
O(16) H(14) 3.06(3) 1_464
O(17) H(25) 3.016 1_565
N(3) H(19) 3.505(8) 3_556
N(4) H(3) 2.81(2) 2_655
N(4) H(4) 2.72(2) 2_655
N(4) H(16) 3.34(2) 2_656
N(4) H(17) 3.51(2) 2_656
N(4) H(20) 3.338 3_656
N(4) H(21) 3.025 2_656
N(4) H(22) 3.097 2_656
C(1) H(2) 3.298 3_655
C(2) H(1) 3.531(9) 3_655
C(2) H(2) 3.423 3_655
C(7) H(2) 3.525(12) 1_556
C(8) H(2) 3.338 1_556
C(8) H(8) 3.548(11) 3_657
C(9) H(2) 3.390 1_556
C(9) H(3) 3.176 1_556
C(10) H(3) 2.855 1_556
C(11) H(3) 3.486 1_556
C(15) H(23) 2.946 3_556
C(15) H(24) 2.996 2_556
C(16) H(23) 3.174 3_556
C(16) H(24) 3.224 2_556
C(17) H(19) 3.475 3_556
C(25) H(12) 3.343(18) 3_556
C(29) H(9) 3.283 2_546
C(29) H(9) 3.283 3_556
C(30) H(7) 3.143 3_556
C(31) H(21) 2.800 2_656
C(32) H(3) 3.44(3) 2_655
C(32) H(4) 2.94(3) 2_655
C(32) H(20) 3.501 3_656
C(32) H(21) 2.673 2_656
C(32) H(22) 3.157 2_656
C(33) H(4) 2.90(4) 2_655
C(33) H(14) 3.10(5) 2_756
C(34) H(4) 2.86(5) 2_655
C(34) H(21) 3.339 2_656
H(1) O(7) 3.053(17) 3_656
H(1) O(10) 3.350(19) 3_656
H(1) C(2) 3.531(9) 3_655
H(1) H(2) 3.283 3_655
H(2) O(10) 2.603(17) 3_656
H(2) C(1) 3.298 3_655
H(2) C(2) 3.423 3_655
H(2) C(7) 3.525(12) 1_554
H(2) C(8) 3.338 1_554
H(2) C(9) 3.390 1_554
H(2) H(1) 3.283 3_655
H(2) H(2) 3.502(10) 3_655
H(3) O(7) 3.375(15) 1_554
H(3) O(13) 2.926 4_545
H(3) N(4) 2.81(2) 2_645
H(3) C(9) 3.176 1_554
H(3) C(10) 2.855 1_554
H(3) C(11) 3.486 1_554
H(3) C(32) 3.44(3) 2_645
H(3) H(15) 3.297 1_554
H(3) H(16) 2.769 1_554
H(3) H(17) 3.555(11) 1_554
H(4) O(7) 3.504(11) 1_554
H(4) O(9) 3.237(16) 1_554
H(4) O(13) 3.245 4_545
H(4) N(4) 2.72(2) 2_645
H(4) C(32) 2.94(3) 2_645
H(4) C(33) 2.90(4) 2_645
H(4) C(34) 2.86(5) 2_645
H(5) O(15) 3.31(3) 4_555
H(6) Cl(1) 3.597(8) 1_554
H(6) O(8) 2.862(10) 3_556
H(6) O(9) 2.571(14) 1_554
H(6) O(10) 3.464(18) 1_554
H(7) Cl(1) 3.548(9) .
H(7) O(4) 2.795 3_556
H(7) O(5) 3.332 3_556
H(7) O(6) 3.115 3_556
H(7) O(7) 3.210(11) .
H(7) O(8) 2.967(11) .
H(7) C(30) 3.143 3_556
H(8) O(5) 3.416 3_556
H(8) O(8) 3.002(10) .
H(8) O(10) 3.596(16) .
H(8) O(16) 3.30(4) 3_566
H(8) C(8) 3.548(11) 3_657
H(8) H(14) 2.951 3_657
H(9) Cl(2) 3.411 2_656
H(9) O(12) 2.902 2_656
H(9) O(13) 2.961 2_656
H(9) C(29) 3.283 2_556
H(9) H(15) 3.019 3_657
H(9) H(23) 3.502 2_556
H(9) H(23) 2.561 3_556
H(9) H(24) 2.774 2_556
H(9) H(25) 3.156 2_556
H(10) F(2) 3.073(14) 3_556
H(10) O(13) 3.148 2_656
H(10) O(15) 3.08(3) 2_646
H(10) H(23) 2.986 3_556
H(10) H(24) 3.177 2_556
H(11) F(2) 3.246(10) 3_556
H(11) O(15) 3.44(3) 2_646
H(12) F(1) 2.714(7) 3_556
H(12) F(2) 2.642(10) 3_556
H(12) C(25) 3.343(18) 3_556
H(12) H(19) 3.337 3_556
H(13) Cl(1) 3.342(8) 1_655
H(13) F(1) 3.573(8) 1_655
H(13) O(8) 2.968(11) 1_655
H(13) O(9) 2.969(13) 1_655
H(13) O(9) 3.588(16) 3_657
H(13) O(10) 2.844(18) 3_657
H(14) F(3) 3.064(11) 1_655
H(14) O(9) 2.977(17) 1_655
H(14) O(10) 3.429(16) 3_657
H(14) O(16) 3.06(3) 1_646
H(14) C(33) 3.10(5) 2_746
H(14) H(8) 2.951 3_657
H(15) Cl(2) 3.261 1_556
H(15) F(3) 3.515(14) 1_655
H(15) F(4) 3.42(2) 1_655
H(15) F(5) 3.48(2) 1_655
H(15) F(6) 2.850(15) 1_655
H(15) O(11) 3.101 1_556
H(15) O(12) 2.698 1_556
H(15) O(13) 3.265 4_546
H(15) H(3) 3.297 1_556
H(15) H(9) 3.019 3_657
H(16) F(5) 3.19(2) 1_655
H(16) F(6) 3.567(17) 1_655
H(16) O(11) 2.833 1_556
H(16) O(13) 3.596(16) 4_546
H(16) N(4) 3.34(2) 2_646
H(16) H(3) 2.769 1_556
H(17) O(7) 3.161(18) .
H(17) N(4) 3.51(2) 2_646
H(17) H(3) 3.555(11) 1_556
H(19) O(4) 2.783 3_556
H(19) O(7) 3.537(13) .
H(19) N(3) 3.505(8) 3_556
H(19) C(17) 3.475 3_556
H(19) H(12) 3.337 3_556
H(20) N(4) 3.338 3_656
H(20) C(32) 3.501 3_656
H(21) N(4) 3.025 2_646
H(21) N(4) 3.025 3_656
H(21) C(31) 2.800 2_646
H(21) C(32) 2.673 2_646
H(21) C(32) 2.673 3_656
H(21) C(34) 3.339 2_646
H(21) C(34) 3.339 3_656
H(22) O(11) 3.587 1_556
H(22) N(4) 3.097 2_646
H(22) C(32) 3.157 2_646
H(23) O(12) 3.226 1_455
H(23) C(15) 2.946 3_556
H(23) C(16) 3.174 3_556
H(23) H(9) 3.502 2_546
H(23) H(9) 2.561 3_556
H(23) H(10) 2.986 3_556
H(24) C(15) 2.996 2_546
H(24) C(16) 3.224 2_546
H(24) H(9) 2.774 2_546
H(24) H(10) 3.177 2_546
H(25) O(12) 3.146 1_455
H(25) O(17) 3.016 1_545
H(25) O(17) 3.016 4_555
H(25) H(9) 3.156 2_546
H(25) H(9) 3.156 3_556
